data_9001520
loop_
_publ_author_name
'Dove, M. T.'
'Cool, T.'
'Palmer, D. C.'
'Putnis, A.'
'Salje, E. K. H.'
'Winkler, B.'

_publ_section_title
;
 On the role of Al-Si ordering in the cubic-tetragonal phase transition of
 leucite
 Sample is Order model 2
;
_journal_name_full 'American Mineralogist'
_journal_page_first 486
_journal_page_last 492
_journal_volume 78
_journal_year 1993
_chemical_formula_sum 'Al K O6 Si2'
_chemical_name_mineral Leucite
_space_group_IT_number 88
_symmetry_space_group_name_Hall '-I 4ad'
_symmetry_space_group_name_H-M 'I 41/a :2'
_cell_angle_alpha 90
_cell_angle_beta 90
_cell_angle_gamma 90
_cell_length_a 13.005
_cell_length_b 13.005
_cell_length_c 13.765
_cell_formula_units_Z 16
_cell_volume 2328.075
_database_code_amcsd 0001558
_exptl_crystal_density_diffrn 2.491
_cod_original_sg_symbol_H-M 'I 41/a'
_cod_original_formula_sum 'K (Si2 Al) O6'
_cod_database_code 9001520

loop_
_space_group_symop_operation_xyz
x,y,z
1/2+x,1/2+y,1/2+z
3/4+y,1/4-x,1/4-z
1/4+y,3/4-x,3/4-z
3/4-y,1/4+x,1/4+z
1/4-y,3/4+x,3/4+z
1/2+x,y,1/2-z
+x,1/2+y,-z
1/2-x,-y,1/2+z
-x,1/2-y,+z
3/4-y,3/4+x,3/4-z
1/4-y,1/4+x,1/4-z
3/4+y,3/4-x,3/4+z
1/4+y,1/4-x,1/4+z
-x,-y,-z
1/2-x,1/2-y,1/2-z

loop_
_atom_site_label
_atom_site_fract_x
_atom_site_fract_y
_atom_site_fract_z
_atom_site_occupancy
K 0.36180 0.36190 0.11970 1.00000
Si1 0.05640 0.39820 0.16720 0.50000
Al1 0.05640 0.39820 0.16720 0.50000
Si2 0.16710 0.61340 0.12830 0.75000
Al2 0.16710 0.61340 0.12830 0.25000
Si3 0.39260 0.64130 0.08610 0.75000
Al3 0.39260 0.64130 0.08610 0.25000
O1 0.13520 0.31680 0.11170 1.00000
O2 0.09020 0.51590 0.13300 1.00000
O3 0.14710 0.68160 0.22840 1.00000
O4 0.13520 0.68870 0.03880 1.00000
O5 0.28980 0.57580 0.12090 1.00000
O6 0.48380 0.61750 0.16630 1.00000

loop_
_cod_related_entry_id
_cod_related_entry_database
_cod_related_entry_code
1 AMCSD 0001558
